data_7160227
loop_
_publ_author_name
'Panja, Sayanwita'
'Dhurey, Arun'
'Pramanik, Animesh'

_publ_section_title
;
 Synthesis of diarylsulphide/diarylselenide embedded pyrazole-fused
 isocoumarins and isatin/ninhydrin hydrazones via acid catalyzed solvent
 and temperature controlled reactions
;
_journal_name_full 'Organic &amp; Biomolecular Chemistry'
_journal_paper_doi 10.1039/D4OB01422G
_journal_year 2024
_chemical_formula_moiety 'C23 H20 Cl N3 O S'
_chemical_formula_sum 'C23 H20 Cl N3 O S'
_chemical_formula_weight 421.93
_space_group_crystal_system triclinic
_space_group_IT_number 2
_space_group_name_Hall '-P 1'
_space_group_name_H-M_alt 'P -1'
_atom_sites_solution_hydrogens geom
_atom_sites_solution_primary dual
_audit_creation_date 2024-04-25
_audit_creation_method
;
Olex2 1.5
(compiled 2021.12.09 svn.r5202d8cf for OlexSys, GUI svn.r6439)
;
_audit_update_record
;
2024-07-18 deposited with the CCDC.	2024-11-11 downloaded from the CCDC.
;
_cell_angle_alpha 82.858(8)
_cell_angle_beta 81.299(8)
_cell_angle_gamma 87.732(9)
_cell_formula_units_Z 2
_cell_length_a 5.4212(11)
_cell_length_b 12.849(3)
_cell_length_c 15.183(3)
_cell_measurement_reflns_used 6196
_cell_measurement_temperature 175.29
_cell_measurement_theta_max 27.15
_cell_measurement_theta_min 3.00
_cell_volume 1037.1(4)
_computing_cell_refinement 'SAINT V8.38A (Bruker, 2018)'
_computing_data_reduction 'SAINT V8.38A (Bruker, 2018)'
_computing_molecular_graphics 'Olex2 1.5 (Dolomanov et al., 2009)'
_computing_publication_material 'Olex2 1.5 (Dolomanov et al., 2009)'
_computing_structure_refinement 'XL  (Sheldrick, 2008)'
_computing_structure_solution 'SHELXT 2014/5 (Sheldrick, 2014)'
_diffrn_ambient_temperature 175.29
_diffrn_measured_fraction_theta_full 0.983
_diffrn_measured_fraction_theta_max 0.981
_diffrn_measurement_device_type 'Bruker APEX-II CCD'
_diffrn_measurement_method '\f and \w scans'
_diffrn_radiation_type MoK\a
_diffrn_radiation_wavelength 0.71073
_diffrn_reflns_av_R_equivalents 0.0665
_diffrn_reflns_av_unetI/netI 0.0761
_diffrn_reflns_Laue_measured_fraction_full 0.983
_diffrn_reflns_Laue_measured_fraction_max 0.981
_diffrn_reflns_limit_h_max 6
_diffrn_reflns_limit_h_min -6
_diffrn_reflns_limit_k_max 16
_diffrn_reflns_limit_k_min -16
_diffrn_reflns_limit_l_max 19
_diffrn_reflns_limit_l_min -19
_diffrn_reflns_number 11618
_diffrn_reflns_point_group_measured_fraction_full 0.983
_diffrn_reflns_point_group_measured_fraction_max 0.981
_diffrn_reflns_theta_full 25.242
_diffrn_reflns_theta_max 27.248
_diffrn_reflns_theta_min 2.997
_diffrn_source_current 1.0
_diffrn_source_power 0.05
_diffrn_source_voltage 50.0
_diffrn_standards_number 0
_exptl_absorpt_coefficient_mu 0.304
_exptl_absorpt_correction_T_max 0.7455
_exptl_absorpt_correction_T_min 0.4937
_exptl_absorpt_correction_type none
_exptl_absorpt_process_details
;
SADABS-2016/2 (Bruker,2016/2) was used for absorption correction.
wR2(int) was 0.1509 before and 0.0920 after correction.
The Ratio of minimum to maximum transmission is 0.6622.
The \l/2 correction factor is Not present.
;
_exptl_crystal_colour 'clear yellowish yellow'
_exptl_crystal_colour_lustre clear
_exptl_crystal_colour_modifier yellowish
_exptl_crystal_colour_primary yellow
_exptl_crystal_density_diffrn 1.351
_exptl_crystal_description plate
_exptl_crystal_F_000 440
_exptl_crystal_size_max 0.18
_exptl_crystal_size_mid 0.1
_exptl_crystal_size_min 0.03
_refine_diff_density_max 0.414
_refine_diff_density_min -0.335
_refine_diff_density_rms 0.064
_refine_ls_extinction_coef 0.010(18)
_refine_ls_extinction_expression Fc^*^=kFc[1+0.001xFc^2^\l^3^/sin(2\q)]^-1/4^
_refine_ls_extinction_method 'SHELXL-2016/6 (Sheldrick 2016)'
_refine_ls_goodness_of_fit_ref 1.056
_refine_ls_hydrogen_treatment constr
_refine_ls_matrix_type full
_refine_ls_number_parameters 264
_refine_ls_number_reflns 4541
_refine_ls_number_restraints 0
_refine_ls_restrained_S_all 1.056
_refine_ls_R_factor_all 0.0730
_refine_ls_R_factor_gt 0.0597
_refine_ls_shift/su_max 0.001
_refine_ls_shift/su_mean 0.000
_refine_ls_structure_factor_coef Fsqd
_refine_ls_weighting_details 'w=1/[\s^2^(Fo^2^)+(0.0929P)^2^+0.2290P] where P=(Fo^2^+2Fc^2^)/3'
_refine_ls_weighting_scheme calc
_refine_ls_wR_factor_gt 0.1629
_refine_ls_wR_factor_ref 0.1782
_reflns_Friedel_coverage 0.000
_reflns_number_gt 3577
_reflns_number_total 4541
_reflns_threshold_expression 'I > 2\s(I)'
_cod_data_source_file d4ob01422g2.cif
_cod_data_source_block apsp42
_cod_database_code 7160227
_shelx_shelxl_version_number 2016/6
_shelx_space_group_comment
;
The symmetry employed for this shelxl refinement is uniquely defined
by the following loop, which should always be used as a source of
symmetry information in preference to the above space-group names.
They are only intended as comments.
;
_olex2_refinement_description
;
1. Fixed Uiso
 At 1.2 times of:
  All C(H) groups, All C(H,H) groups, All N(H) groups
 At 1.5 times of:
  All C(H,H,H) groups
2.a Secondary CH2 refined with riding coordinates:
 C9(H9A,H9B), C10(H10A,H10B)
2.b Aromatic/amide H refined with riding coordinates:
 N3(H3), C5(H5), C6(H6), C7(H7), C8(H8), C13(H13), C14(H14), C16(H16),
 C17(H17), C19(H19), C20(H20), C22(H22), C23(H23)
2.c Idealised Me refined as rotating group:
 C11(H11A,H11B,H11C)
;
_olex2_submission_special_instructions 'No special instructions were received'

loop_
_space_group_symop_operation_xyz
'x, y, z'
'-x, -y, -z'

loop_
_atom_site_label
_atom_site_type_symbol
_atom_site_fract_x
_atom_site_fract_y
_atom_site_fract_z
_atom_site_U_iso_or_equiv
_atom_site_adp_type
_atom_site_occupancy
_atom_site_site_symmetry_order
_atom_site_calc_flag
_atom_site_refinement_flags_posn
_atom_site_refinement_flags_adp
_atom_site_refinement_flags_occupancy
_atom_site_disorder_assembly
_atom_site_disorder_group
Cl1 Cl -0.18485(12) 0.82554(7) 1.05797(4) 0.0673(3) Uani 1 1 d . . . . .
S1 S -0.64562(10) 0.79880(5) 0.70628(4) 0.0443(2) Uani 1 1 d . . . . .
O1 O 0.5637(3) 0.55833(13) 0.37104(13) 0.0586(5) Uani 1 1 d . . . . .
N1 N 0.9048(3) 0.64272(14) 0.28462(13) 0.0431(4) Uani 1 1 d . . . . .
N2 N 0.4247(3) 0.77816(14) 0.41518(11) 0.0401(4) Uani 1 1 d . . . . .
N3 N 0.2645(3) 0.70468(15) 0.45450(12) 0.0430(4) Uani 1 1 d . . . . .
H3 H 0.294224 0.638993 0.444598 0.052 Uiso 1 1 calc R U . . .
C1 C 0.6844(4) 0.63765(17) 0.34252(15) 0.0426(5) Uani 1 1 d . . . . .
C2 C 0.6207(4) 0.74689(16) 0.36329(14) 0.0375(5) Uani 1 1 d . . . . .
C3 C 0.8194(4) 0.81219(16) 0.31414(13) 0.0364(4) Uani 1 1 d . . . . .
C4 C 0.9906(4) 0.74647(16) 0.26738(13) 0.0371(5) Uani 1 1 d . . . . .
C5 C 1.2067(4) 0.78420(18) 0.21497(14) 0.0429(5) Uani 1 1 d . . . . .
H5 H 1.322087 0.739040 0.183756 0.051 Uiso 1 1 calc R U . . .
C6 C 1.2483(4) 0.89095(19) 0.20980(15) 0.0470(5) Uani 1 1 d . . . . .
H6 H 1.395768 0.919257 0.174557 0.056 Uiso 1 1 calc R U . . .
C7 C 1.0802(4) 0.95682(18) 0.25474(16) 0.0471(5) Uani 1 1 d . . . . .
H7 H 1.113042 1.029598 0.249264 0.057 Uiso 1 1 calc R U . . .
C8 C 0.8647(4) 0.91854(17) 0.30763(15) 0.0425(5) Uani 1 1 d . . . . .
H8 H 0.750235 0.964106 0.338770 0.051 Uiso 1 1 calc R U . . .
C9 C 1.0361(5) 0.55090(18) 0.24974(17) 0.0513(6) Uani 1 1 d . . . . .
H9A H 0.964540 0.486587 0.285657 0.062 Uiso 1 1 calc R U . . .
H9B H 1.213855 0.552658 0.257552 0.062 Uiso 1 1 calc R U . . .
C10 C 1.0210(5) 0.5449(2) 0.15172(19) 0.0578(7) Uani 1 1 d . . . . .
H10A H 1.077062 0.612010 0.116438 0.069 Uiso 1 1 calc R U . . .
H10B H 1.136803 0.488694 0.130426 0.069 Uiso 1 1 calc R U . . .
C11 C 0.7621(6) 0.5233(3) 0.1344(3) 0.0836(10) Uani 1 1 d . . . . .
H11A H 0.765651 0.517797 0.070400 0.125 Uiso 1 1 calc R U . . .
H11B H 0.648113 0.580724 0.151919 0.125 Uiso 1 1 calc R U . . .
H11C H 0.704304 0.457287 0.169596 0.125 Uiso 1 1 calc R U . . .
C12 C 0.0505(4) 0.73065(17) 0.51112(13) 0.0380(5) Uani 1 1 d . . . . .
C13 C -0.0072(4) 0.83312(17) 0.52936(14) 0.0427(5) Uani 1 1 d . . . . .
H13 H 0.099691 0.888695 0.502242 0.051 Uiso 1 1 calc R U . . .
C14 C -0.2213(4) 0.85324(16) 0.58729(15) 0.0421(5) Uani 1 1 d . . . . .
H14 H -0.260717 0.923144 0.599671 0.051 Uiso 1 1 calc R U . . .
C15 C -0.3795(4) 0.77316(16) 0.62763(13) 0.0379(5) Uani 1 1 d . . . . .
C16 C -0.3245(4) 0.67155(17) 0.60740(14) 0.0421(5) Uani 1 1 d . . . . .
H16 H -0.433287 0.616238 0.633533 0.051 Uiso 1 1 calc R U . . .
C17 C -0.1118(4) 0.65102(17) 0.54933(15) 0.0442(5) Uani 1 1 d . . . . .
H17 H -0.075895 0.581484 0.535303 0.053 Uiso 1 1 calc R U . . .
C18 C -0.5086(4) 0.80334(16) 0.80488(13) 0.0358(4) Uani 1 1 d . . . . .
C19 C -0.2955(4) 0.74557(18) 0.82208(15) 0.0437(5) Uani 1 1 d . . . . .
H19 H -0.216221 0.701717 0.779743 0.052 Uiso 1 1 calc R U . . .
C20 C -0.1981(4) 0.75132(19) 0.90001(16) 0.0476(5) Uani 1 1 d . . . . .
H20 H -0.051470 0.712178 0.911359 0.057 Uiso 1 1 calc R U . . .
C21 C -0.3165(4) 0.81496(19) 0.96176(15) 0.0448(5) Uani 1 1 d . . . . .
C22 C -0.5302(4) 0.87090(19) 0.94708(15) 0.0465(5) Uani 1 1 d . . . . .
H22 H -0.611629 0.912728 0.990646 0.056 Uiso 1 1 calc R U . . .
C23 C -0.6264(4) 0.86598(18) 0.86837(15) 0.0426(5) Uani 1 1 d . . . . .
H23 H -0.773032 0.905346 0.857468 0.051 Uiso 1 1 calc R U . . .

loop_
_atom_site_aniso_label
_atom_site_aniso_U_11
_atom_site_aniso_U_22
_atom_site_aniso_U_33
_atom_site_aniso_U_23
_atom_site_aniso_U_13
_atom_site_aniso_U_12
Cl1 0.0605(4) 0.1028(6) 0.0437(4) -0.0216(4) -0.0153(3) 0.0045(4)
S1 0.0407(3) 0.0541(4) 0.0396(3) -0.0129(2) -0.0056(2) 0.0005(2)
O1 0.0660(11) 0.0413(9) 0.0658(11) -0.0123(8) 0.0082(9) -0.0179(8)
N1 0.0459(10) 0.0374(10) 0.0462(10) -0.0117(8) -0.0008(8) -0.0035(8)
N2 0.0449(9) 0.0446(10) 0.0317(9) -0.0068(7) -0.0056(7) -0.0060(8)
N3 0.0469(10) 0.0419(10) 0.0397(10) -0.0103(8) 0.0009(8) -0.0065(8)
C1 0.0482(12) 0.0405(12) 0.0401(11) -0.0093(9) -0.0038(9) -0.0103(9)
C2 0.0433(11) 0.0372(11) 0.0335(10) -0.0079(8) -0.0063(8) -0.0050(9)
C3 0.0411(10) 0.0386(11) 0.0309(10) -0.0053(8) -0.0077(8) -0.0038(8)
C4 0.0416(10) 0.0373(10) 0.0337(10) -0.0050(8) -0.0087(8) -0.0035(8)
C5 0.0400(11) 0.0496(13) 0.0386(11) -0.0060(9) -0.0030(8) -0.0035(9)
C6 0.0452(12) 0.0524(14) 0.0425(12) -0.0003(10) -0.0060(9) -0.0114(10)
C7 0.0574(13) 0.0382(12) 0.0461(13) -0.0018(9) -0.0089(10) -0.0094(10)
C8 0.0498(12) 0.0364(11) 0.0418(12) -0.0073(9) -0.0057(9) -0.0039(9)
C9 0.0548(13) 0.0388(12) 0.0599(15) -0.0113(10) -0.0041(11) 0.0059(10)
C10 0.0646(15) 0.0498(14) 0.0595(15) -0.0219(12) 0.0005(12) 0.0035(12)
C11 0.082(2) 0.097(2) 0.080(2) -0.0346(19) -0.0168(17) -0.0097(18)
C12 0.0445(11) 0.0433(11) 0.0278(9) -0.0077(8) -0.0067(8) -0.0052(9)
C13 0.0540(12) 0.0381(11) 0.0364(11) -0.0068(8) -0.0027(9) -0.0128(9)
C14 0.0539(12) 0.0337(11) 0.0400(11) -0.0099(8) -0.0055(9) -0.0053(9)
C15 0.0419(10) 0.0407(11) 0.0325(10) -0.0096(8) -0.0050(8) -0.0029(9)
C16 0.0496(12) 0.0376(11) 0.0380(11) -0.0055(8) -0.0002(9) -0.0098(9)
C17 0.0549(13) 0.0344(11) 0.0427(12) -0.0103(9) 0.0003(9) -0.0053(10)
C18 0.0363(10) 0.0358(10) 0.0343(10) -0.0042(8) -0.0005(7) -0.0055(8)
C19 0.0449(11) 0.0445(12) 0.0420(12) -0.0136(9) -0.0013(9) 0.0028(9)
C20 0.0429(12) 0.0542(14) 0.0462(12) -0.0087(10) -0.0084(9) 0.0078(10)
C21 0.0428(11) 0.0549(13) 0.0373(11) -0.0087(9) -0.0035(8) -0.0056(10)
C22 0.0450(12) 0.0563(14) 0.0392(12) -0.0168(10) 0.0002(9) -0.0019(10)
C23 0.0377(10) 0.0474(12) 0.0427(12) -0.0103(9) -0.0023(8) 0.0018(9)

loop_
_atom_type_symbol
_atom_type_description
_atom_type_scat_dispersion_real
_atom_type_scat_dispersion_imag
_atom_type_scat_source
C C 0.0033 0.0016 'International Tables Vol C Tables 4.2.6.8 and 6.1.1.4'
H H 0.0000 0.0000 'International Tables Vol C Tables 4.2.6.8 and 6.1.1.4'
N N 0.0061 0.0033 'International Tables Vol C Tables 4.2.6.8 and 6.1.1.4'
O O 0.0106 0.0060 'International Tables Vol C Tables 4.2.6.8 and 6.1.1.4'
S S 0.1246 0.1234 'International Tables Vol C Tables 4.2.6.8 and 6.1.1.4'
Cl Cl 0.1484 0.1585 'International Tables Vol C Tables 4.2.6.8 and 6.1.1.4'

loop_
_geom_angle_atom_site_label_1
_geom_angle_atom_site_label_2
_geom_angle_atom_site_label_3
_geom_angle
_geom_angle_site_symmetry_1
_geom_angle_site_symmetry_3
_geom_angle_publ_flag
C15 S1 C18 101.31(9) . . ?
C1 N1 C4 110.61(17) . . ?
C1 N1 C9 123.82(19) . . ?
C4 N1 C9 125.51(19) . . ?
C2 N2 N3 116.61(18) . . ?
N2 N3 H3 119.7 . . ?
N2 N3 C12 120.66(18) . . ?
C12 N3 H3 119.7 . . ?
O1 C1 N1 126.3(2) . . ?
O1 C1 C2 127.2(2) . . ?
N1 C1 C2 106.49(18) . . ?
N2 C2 C1 127.15(19) . . ?
N2 C2 C3 126.39(18) . . ?
C3 C2 C1 106.46(17) . . ?
C4 C3 C2 107.18(17) . . ?
C8 C3 C2 133.06(19) . . ?
C8 C3 C4 119.75(19) . . ?
C3 C4 N1 109.25(17) . . ?
C5 C4 N1 128.81(19) . . ?
C5 C4 C3 121.94(19) . . ?
C4 C5 H5 121.4 . . ?
C4 C5 C6 117.2(2) . . ?
C6 C5 H5 121.4 . . ?
C5 C6 H6 119.3 . . ?
C7 C6 C5 121.5(2) . . ?
C7 C6 H6 119.3 . . ?
C6 C7 H7 119.5 . . ?
C6 C7 C8 121.1(2) . . ?
C8 C7 H7 119.5 . . ?
C3 C8 H8 120.7 . . ?
C7 C8 C3 118.5(2) . . ?
C7 C8 H8 120.7 . . ?
N1 C9 H9A 108.8 . . ?
N1 C9 H9B 108.8 . . ?
N1 C9 C10 113.7(2) . . ?
H9A C9 H9B 107.7 . . ?
C10 C9 H9A 108.8 . . ?
C10 C9 H9B 108.8 . . ?
C9 C10 H10A 108.9 . . ?
C9 C10 H10B 108.9 . . ?
H10A C10 H10B 107.7 . . ?
C11 C10 C9 113.4(2) . . ?
C11 C10 H10A 108.9 . . ?
C11 C10 H10B 108.9 . . ?
C10 C11 H11A 109.5 . . ?
C10 C11 H11B 109.5 . . ?
C10 C11 H11C 109.5 . . ?
H11A C11 H11B 109.5 . . ?
H11A C11 H11C 109.5 . . ?
H11B C11 H11C 109.5 . . ?
N3 C12 C13 122.41(19) . . ?
C17 C12 N3 118.18(19) . . ?
C17 C12 C13 119.4(2) . . ?
C12 C13 H13 120.3 . . ?
C14 C13 C12 119.4(2) . . ?
C14 C13 H13 120.3 . . ?
C13 C14 H14 119.4 . . ?
C13 C14 C15 121.16(19) . . ?
C15 C14 H14 119.4 . . ?
C14 C15 S1 120.79(16) . . ?
C14 C15 C16 119.17(19) . . ?
C16 C15 S1 120.02(16) . . ?
C15 C16 H16 120.0 . . ?
C17 C16 C15 119.9(2) . . ?
C17 C16 H16 120.0 . . ?
C12 C17 H17 119.6 . . ?
C16 C17 C12 120.9(2) . . ?
C16 C17 H17 119.6 . . ?
C19 C18 S1 122.92(16) . . ?
C19 C18 C23 119.2(2) . . ?
C23 C18 S1 117.82(16) . . ?
C18 C19 H19 119.7 . . ?
C20 C19 C18 120.56(19) . . ?
C20 C19 H19 119.7 . . ?
C19 C20 H20 120.4 . . ?
C19 C20 C21 119.3(2) . . ?
C21 C20 H20 120.4 . . ?
C20 C21 Cl1 118.81(18) . . ?
C22 C21 Cl1 119.99(17) . . ?
C22 C21 C20 121.2(2) . . ?
C21 C22 H22 120.2 . . ?
C21 C22 C23 119.5(2) . . ?
C23 C22 H22 120.2 . . ?
C18 C23 H23 119.9 . . ?
C22 C23 C18 120.2(2) . . ?
C22 C23 H23 119.9 . . ?

loop_
_geom_bond_atom_site_label_1
_geom_bond_atom_site_label_2
_geom_bond_distance
_geom_bond_site_symmetry_2
_geom_bond_publ_flag
Cl1 C21 1.742(2) . ?
S1 C15 1.776(2) . ?
S1 C18 1.777(2) . ?
O1 C1 1.229(3) . ?
N1 C1 1.371(3) . ?
N1 C4 1.410(3) . ?
N1 C9 1.468(3) . ?
N2 N3 1.330(3) . ?
N2 C2 1.305(3) . ?
N3 H3 0.8800 . ?
N3 C12 1.391(3) . ?
C1 C2 1.492(3) . ?
C2 C3 1.447(3) . ?
C3 C4 1.402(3) . ?
C3 C8 1.387(3) . ?
C4 C5 1.381(3) . ?
C5 H5 0.9500 . ?
C5 C6 1.390(3) . ?
C6 H6 0.9500 . ?
C6 C7 1.381(3) . ?
C7 H7 0.9500 . ?
C7 C8 1.384(3) . ?
C8 H8 0.9500 . ?
C9 H9A 0.9900 . ?
C9 H9B 0.9900 . ?
C9 C10 1.514(4) . ?
C10 H10A 0.9900 . ?
C10 H10B 0.9900 . ?
C10 C11 1.509(4) . ?
C11 H11A 0.9800 . ?
C11 H11B 0.9800 . ?
C11 H11C 0.9800 . ?
C12 C13 1.393(3) . ?
C12 C17 1.388(3) . ?
C13 H13 0.9500 . ?
C13 C14 1.383(3) . ?
C14 H14 0.9500 . ?
C14 C15 1.387(3) . ?
C15 C16 1.389(3) . ?
C16 H16 0.9500 . ?
C16 C17 1.380(3) . ?
C17 H17 0.9500 . ?
C18 C19 1.389(3) . ?
C18 C23 1.397(3) . ?
C19 H19 0.9500 . ?
C19 C20 1.378(3) . ?
C20 H20 0.9500 . ?
C20 C21 1.388(3) . ?
C21 C22 1.371(3) . ?
C22 H22 0.9500 . ?
C22 C23 1.383(3) . ?
C23 H23 0.9500 . ?

loop_
_geom_torsion_atom_site_label_1
_geom_torsion_atom_site_label_2
_geom_torsion_atom_site_label_3
_geom_torsion_atom_site_label_4
_geom_torsion
_geom_torsion_site_symmetry_1
_geom_torsion_site_symmetry_2
_geom_torsion_site_symmetry_3
_geom_torsion_site_symmetry_4
_geom_torsion_publ_flag
Cl1 C21 C22 C23 176.81(18) . . . . ?
S1 C15 C16 C17 -177.14(17) . . . . ?
S1 C18 C19 C20 -179.46(18) . . . . ?
S1 C18 C23 C22 178.84(17) . . . . ?
O1 C1 C2 N2 -0.4(4) . . . . ?
O1 C1 C2 C3 179.8(2) . . . . ?
N1 C1 C2 N2 179.3(2) . . . . ?
N1 C1 C2 C3 -0.4(2) . . . . ?
N1 C4 C5 C6 -179.4(2) . . . . ?
N1 C9 C10 C11 -68.4(3) . . . . ?
N2 N3 C12 C13 0.1(3) . . . . ?
N2 N3 C12 C17 179.12(19) . . . . ?
N2 C2 C3 C4 -180.0(2) . . . . ?
N2 C2 C3 C8 1.0(4) . . . . ?
N3 N2 C2 C1 0.5(3) . . . . ?
N3 N2 C2 C3 -179.73(19) . . . . ?
N3 C12 C13 C14 -179.1(2) . . . . ?
N3 C12 C17 C16 178.7(2) . . . . ?
C1 N1 C4 C3 -1.0(2) . . . . ?
C1 N1 C4 C5 178.2(2) . . . . ?
C1 N1 C9 C10 107.5(3) . . . . ?
C1 C2 C3 C4 -0.2(2) . . . . ?
C1 C2 C3 C8 -179.2(2) . . . . ?
C2 N2 N3 C12 179.86(18) . . . . ?
C2 C3 C4 N1 0.7(2) . . . . ?
C2 C3 C4 C5 -178.57(19) . . . . ?
C2 C3 C8 C7 178.7(2) . . . . ?
C3 C4 C5 C6 -0.3(3) . . . . ?
C4 N1 C1 O1 -179.4(2) . . . . ?
C4 N1 C1 C2 0.9(2) . . . . ?
C4 N1 C9 C10 -75.6(3) . . . . ?
C4 C3 C8 C7 -0.2(3) . . . . ?
C4 C5 C6 C7 -0.3(3) . . . . ?
C5 C6 C7 C8 0.8(4) . . . . ?
C6 C7 C8 C3 -0.5(3) . . . . ?
C8 C3 C4 N1 179.87(19) . . . . ?
C8 C3 C4 C5 0.6(3) . . . . ?
C9 N1 C1 O1 -2.2(4) . . . . ?
C9 N1 C1 C2 178.12(19) . . . . ?
C9 N1 C4 C3 -178.2(2) . . . . ?
C9 N1 C4 C5 1.0(4) . . . . ?
C12 C13 C14 C15 0.1(3) . . . . ?
C13 C12 C17 C16 -2.2(3) . . . . ?
C13 C14 C15 S1 176.80(17) . . . . ?
C13 C14 C15 C16 -1.7(3) . . . . ?
C14 C15 C16 C17 1.4(3) . . . . ?
C15 S1 C18 C19 -30.3(2) . . . . ?
C15 S1 C18 C23 151.42(17) . . . . ?
C15 C16 C17 C12 0.6(3) . . . . ?
C17 C12 C13 C14 1.9(3) . . . . ?
C18 S1 C15 C14 -79.67(19) . . . . ?
C18 S1 C15 C16 98.84(19) . . . . ?
C18 C19 C20 C21 0.5(4) . . . . ?
C19 C18 C23 C22 0.5(3) . . . . ?
C19 C20 C21 Cl1 -177.54(18) . . . . ?
C19 C20 C21 C22 0.9(4) . . . . ?
C20 C21 C22 C23 -1.6(4) . . . . ?
C21 C22 C23 C18 0.9(4) . . . . ?
C23 C18 C19 C20 -1.2(3) . . . . ?
